data_9008196
loop_
_publ_author_name
'Engel, P.'
'Nowacki, W.'

_publ_section_title
;
 Die kristallstruktur von rathit-II [As25 S56|PbVII6.5 PBIX12]
;
_journal_name_full 'Zeitschrift fur Kristallographie'
_journal_page_first 356
_journal_page_last 375
_journal_paper_doi 10.1524/zkri.1970.131.1-6.356
_journal_volume 131
_journal_year 1970
_chemical_compound_source 'Lengenbach, Binnatal, Switzerland'
_chemical_formula_sum 'As25.25 Pb18.5 S56'
_chemical_name_mineral Rathite
_space_group_IT_number 4
_symmetry_space_group_name_Hall 'P 2yb'
_symmetry_space_group_name_H-M 'P 1 21 1'
_cell_angle_alpha 90
_cell_angle_beta 90.133
_cell_angle_gamma 90
_cell_length_a 8.371
_cell_length_b 70.49
_cell_length_c 7.914
_cell_formula_units_Z 2
_cell_volume 4669.816
_database_code_amcsd 0010712
_exptl_crystal_density_diffrn 5.349
_cod_original_cell_volume 4669.815
_cod_original_formula_sum 'Pb18.5 As25.25 S56'
_cod_database_code 9008196

loop_
_space_group_symop_operation_xyz
x,y,z
-x,1/2+y,-z

loop_
_atom_site_aniso_label
_atom_site_aniso_U_11
_atom_site_aniso_U_22
_atom_site_aniso_U_33
_atom_site_aniso_U_12
_atom_site_aniso_U_13
_atom_site_aniso_U_23
Pb1 0.03543 0.05286 0.05616 0.01405 0.01926 0.01413
Pb2 0.02418 0.04028 0.03646 0.00000 -0.00336 -0.00057
Pb3 0.03529 0.05790 0.05492 0.01495 -0.01665 -0.01752
Pb4 0.02574 0.04279 0.03427 0.00239 0.00420 0.00198
Pb5 0.03230 0.04028 0.05089 -0.00299 -0.00218 0.00367
Pb6 0.02535 0.04028 0.03106 -0.00269 0.00097 -0.00424
Pb7 0.02290 0.02517 0.03163 -0.00209 0.00621 -0.00311
Pb8 0.03266 0.03776 0.04772 -0.00867 -0.01477 0.01046
Pb9 0.02240 0.03272 0.02887 -0.00209 0.00188 0.00000
Pb10 0.02581 0.04028 0.05134 -0.00419 0.01299 -0.01243
Pb11 0.02208 0.03272 0.03201 -0.00299 -0.00336 -0.00085
Pb12 0.02336 0.02517 0.02396 -0.00389 -0.00242 0.00057
Pb13 0.02982 0.04531 0.04572 0.00927 -0.01014 -0.00763
Pb14 0.02222 0.03524 0.04693 -0.00598 0.00638 -0.00141
Pb15 0.02602 0.02769 0.04134 0.00448 0.01040 0.00650
Pb16 0.02084 0.03524 0.02954 -0.00090 -0.00084 0.00339
Pb17 0.02059 0.02769 0.02811 0.00299 -0.00329 -0.00085
Pb18 0.01942 0.02517 0.02253 0.00419 0.00121 0.00198
Pb19 0.03128 0.03524 0.04239 0.00389 0.00238 0.00141
As1 0.02197 0.04028 0.02116 -0.00179 0.00302 -0.00650
As2 0.01534 0.03272 0.03281 0.00060 0.00081 -0.00028
As3 0.03000 0.02517 0.04065 0.00717 0.00779 0.01017
As5 0.04711 0.03021 0.06495 0.02840 0.01598 0.00820
As7 0.01761 0.05286 0.01783 -0.00598 -0.00275 -0.00480
As8 0.01239 0.03021 0.02691 -0.00060 -0.00013 0.00254
As9 0.01537 0.02266 0.02294 0.00120 -0.00087 0.00141
As10 0.01551 0.02769 0.02326 -0.00239 0.00007 -0.00198
Asl1 0.02023 0.02014 0.02373 0.00090 0.00117 0.00226
As12 0.01473 0.01762 0.02944 -0.00179 0.00111 0.00057
As13 0.01857 0.01510 0.02212 -0.00179 0.00235 -0.00170
As14 0.04416 0.03021 0.03474 0.01495 0.01450 0.01215
As15 0.01793 0.02266 0.02799 0.00508 0.00057 0.00424
As16 0.01676 0.01259 0.03357 0.00000 0.00074 -0.00707
As17 0.05357 0.02266 0.02113 0.01614 0.01564 0.00480
As18 0.01228 0.03021 0.02116 0.00269 0.00527 -0.00452
As19 0.01580 0.02266 0.02570 -0.00149 0.00054 0.00226
As20 0.01768 0.02266 0.02484 -0.00030 0.00128 0.00141
As21 0.02158 0.04531 0.02262 0.00658 0.00171 -0.00509
As22 0.03238 0.04279 0.03157 0.02272 0.02027 0.01470
As24 0.01889 0.02769 0.03293 -0.00090 -0.00426 0.00480
As25 0.01942 0.03021 0.01939 0.00000 -0.00376 -0.00424
As26 0.01725 0.02769 0.02938 -0.00209 -0.00010 0.00311

loop_
_atom_site_label
_atom_site_fract_x
_atom_site_fract_y
_atom_site_fract_z
_atom_site_occupancy
_atom_site_U_iso_or_equiv
Pb1 0.13554 0.99870 0.21267 1.00000 ?
Pb2 0.63182 0.99939 0.20697 1.00000 ?
Pb3 0.11552 0.96622 0.71726 1.00000 ?
Pb4 0.62092 0.96560 0.70593 1.00000 ?
Pb5 0.14054 0.04605 0.86370 1.00000 ?
Pb6 0.90667 0.06132 0.34847 0.75000 ?
Pb7 0.39434 0.10004 0.00506 1.00000 ?
Pb8 0.36401 0.14791 0.68004 1.00000 ?
Pb9 0.87004 0.14731 0.65736 1.00000 ?
Pb10 0.37090 0.18083 0.16632 1.00000 ?
Pb11 0.86535 0.18065 0.16593 1.00000 ?
Pb12 0.34883 0.22623 0.51024 1.00000 ?
Pb13 0.10298 0.28494 0.35043 1.00000 ?
Pb14 0.61251 0.28325 0.32799 1.00000 ?
Pb15 0.11268 0.31385 0.83312 1.00000 ?
Pb16 0.61231 0.31639 0.84751 1.00000 ?
Pb17 0.14801 0.36505 0.50129 1.00000 ?
Pb18 0.65297 0.40321 0.15803 0.75000 ?
Pb19 0.89127 0.41937 0.63697 1.00000 ?
As1 0.43689 0.01897 0.64064 1.00000 ?
As2 0.88474 0.01523 0.62114 1.00000 ?
As3 0.37518 0.05150 0.30960 1.00000 ?
As4 0.94311 0.05391 0.30961 0.25000 0.03812
As5 0.67066 0.05002 0.93942 1.00000 ?
As6a 0.89249 0.09168 0.97540 0.50000 0.04104
As6b 0.92119 0.09603 0.94204 0.50000 0.02951
As7 0.20349 0.09101 0.57092 1.00000 ?
As8 0.61732 0.09647 0.57672 1.00000 ?
As9 0.12863 0.13208 0.25499 1.00000 ?
As10 0.68850 0.12836 0.22977 1.00000 ?
Asl1 0.06493 0.19920 0.73235 1.00000 ?
As12 0.61748 0.19563 0.74424 1.00000 ?
As13 0.13223 0.23082 0.07062 1.00000 ?
As14 0.56491 0.23550 0.08231 1.00000 ?
As15 0.86587 0.23633 0.44308 1.00000 ?
As16 0.36026 0.27047 0.77240 1.00000 ?
As17 0.83431 0.26679 0.77879 1.00000 ?
As18 0.43324 0.33839 0.27868 1.00000 ?
As19 0.87208 0.33443 0.25038 1.00000 ?
As20 0.36487 0.37000 0.92834 1.00000 ?
As21 0.95422 0.37709 0.93289 1.00000 ?
As22 0.66858 0.37151 0.55690 1.00000 ?
As23a 0.43902 0.41456 0.56570 0.50000 0.02432
As23b 0.41118 0.41702 0.54034 0.50000 0.02723
As24 0.12134 0.41578 0.18893 1.00000 ?
As25 0.18338 0.44799 0.86002 1.00000 ?
As26 0.62938 0.45197 0.87804 1.00000 ?
S1 0.07675 0.00648 0.79486 1.00000 0.02761
S2 0.66366 0.00838 0.78727 1.00000 0.02330
S3 0.16655 0.03701 0.43804 1.00000 0.02698
S4 0.58237 0.03707 0.45965 1.00000 0.02647
S5 0.39122 0.03239 0.08183 1.00000 0.03876
S6 0.86436 0.03455 0.10488 1.00000 0.03128
S7 0.36749 0.07327 0.72631 1.00000 0.02938
S8 0.87997 0.07019 0.75052 1.00000 0.04559
S9 0.10287 0.07825 0.11643 1.00000 0.03432
S10 0.66190 0.07539 0.12426 1.00000 0.03179
S11 0.40016 0.10843 0.43098 1.00000 0.02875
S12 0.82672 0.11041 0.41685 1.00000 0.01798
S13 0.13139 0.11324 0.76027 1.00000 0.03078
S14 0.62508 0.11741 0.78892 1.00000 0.02305
S15 0.32041 0.14006 0.07845 1.00000 0.02267
S16 0.90965 0.13927 0.07948 1.00000 0.02786
S17 0.12045 0.15812 0.41293 1.00000 0.02001
S18 0.63861 0.15406 0.38327 1.00000 0.02584
S19 0.10954 0.17309 0.88858 1.00000 0.01798
S20 0.62308 0.17009 0.91248 1.00000 0.02419
S21 0.42571 0.18604 0.57218 1.00000 0.01887
S22 0.84028 0.18853 0.58021 1.00000 0.01773
S23 0.12859 0.20913 0.28572 1.00000 0.02406
S24 0.60966 0.21121 0.26146 1.00000 0.02343
S25 0.33726 0.21825 0.91846 1.00000 0.02850
S26 0.91923 0.21653 0.91651 1.00000 0.02229
S27 0.07042 0.25133 0.57638 1.00000 0.02647
S28 0.66856 0.25038 0.60062 1.00000 0.02216
S29 0.39767 0.25289 0.24217 1.00000 0.01938
S30 0.84502 0.25515 0.21437 1.00000 0.02761
S31 0.16492 0.27840 0.94410 1.00000 0.02571
S32 0.58727 0.27827 0.92995 1.00000 0.01811
S33 0.36172 0.29613 0.60116 1.00000 0.02546
S34 0.86025 0.29366 0.62600 1.00000 0.02166
S35 0.38344 0.31245 0.11850 1.00000 0.02090
S36 0.86429 0.30715 0.09782 1.00000 0.02204
S37 0.06603 0.32658 0.42640 1.00000 0.02698
S38 0.65401 0.32814 0.42704 1.00000 0.02558
S39 0.37236 0.34896 0.71998 1.00000 0.02533
S40 0.87032 0.35463 0.74185 1.00000 0.03103
S41 0.14312 0.35889 0.07451 1.00000 0.02596
S42 0.56943 0.35619 0.08966 1.00000 0.02178
S43 0.11924 0.39411 0.77238 1.00000 0.02748
S44 0.62712 0.39677 0.75208 1.00000 0.03724
S45 0.39813 0.39161 0.37347 1.00000 0.02736
S46 0.85862 0.38853 0.38691 1.00000 0.03154
S47 0.14203 0.43533 0.42148 1.00000 0.03749
S48 0.61096 0.43272 0.39589 1.00000 0.02406
S49 0.32912 0.42974 0.04343 1.00000 0.02064
S50 0.90992 0.42952 0.06502 1.00000 0.02292
S51 0.40320 0.45901 0.71096 1.00000 0.02153
S52 0.81918 0.46103 0.70431 1.00000 0.02698
S53 0.13864 0.47362 0.01178 1.00000 0.02470
S54 0.61963 0.47769 0.04419 1.00000 0.02634
S55 0.60541 0.49310 0.51452 1.00000 0.02406
S56 0.12065 0.48965 0.54350 1.00000 0.02533

loop_
_cod_related_entry_id
_cod_related_entry_database
_cod_related_entry_code
1 AMCSD 0010712
